data_7155883
loop_
_publ_author_name
'Fan, Rui'
'Wen, Yuewei'
'Thamattoor, Dasan Madhav'

_publ_section_title
;
 Photochemical Generation and Trapping of 3-Oxacyclohexyne
;
_journal_name_full 'Org. Biomol. Chem.'
_journal_paper_doi 10.1039/C7OB01697B
_journal_year 2017
_chemical_formula_moiety 'C33 H26 O'
_chemical_formula_sum 'C33 H26 O'
_chemical_formula_weight 438.54
_space_group_crystal_system monoclinic
_space_group_IT_number 14
_space_group_name_Hall '-P 2ybc'
_space_group_name_H-M_alt 'P 1 21/c 1'
_symmetry_space_group_name_Hall '-P 2ybc'
_symmetry_space_group_name_H-M 'P 1 21/c 1'
_atom_sites_solution_hydrogens geom
_atom_sites_solution_primary dual
_audit_creation_date 2017-07-10
_audit_creation_method
;
Olex2 1.2
(compiled 2017.03.28 svn.r3405 for OlexSys, GUI svn.r5337)
;
_audit_update_record
;
2017-07-10 deposited with the CCDC.
2017-09-15 downloaded from the CCDC.
;
_cell_angle_alpha 90.00(3)
_cell_angle_beta 91.69(3)
_cell_angle_gamma 90.00(3)
_cell_formula_units_Z 4
_cell_length_a 13.469(3)
_cell_length_b 12.454(2)
_cell_length_c 14.312(3)
_cell_measurement_reflns_used 5971
_cell_measurement_temperature 173(2)
_cell_measurement_theta_max 23.61
_cell_measurement_theta_min 2.62
_cell_volume 2399.7(8)
_computing_cell_refinement 'SAINT+ Ver. 2016.5-0 (Bruker-AXS, 2016)'
_computing_data_collection 'APEX3 Ver. 2016.5-0 (Bruker-AXS, 2016)'
_computing_data_reduction 'SAINT+ Ver. 2016.5-0 (Bruker-AXS, 2016)'
_computing_molecular_graphics 'OLEX2 (Dolomanov et al., 2009)'
_computing_publication_material 'OLEX2 (Dolomanov et al., 2009)'
_computing_structure_refinement 'XL (Sheldrick, 2015b)'
_computing_structure_solution 'XT (Sheldrick, 2015a)'
_diffrn_ambient_temperature 172.99
_diffrn.ambient_temp_esd 2.0

_diffrn_detector 'charge-coupled device (CCD) area detector'
_diffrn_detector_area_resol_mean 7.9
_diffrn_detector_type 'Bruker Photon 50'
_diffrn_measured_fraction_theta_full 0.999
_diffrn_measured_fraction_theta_max 0.997
_diffrn_measurement_device 'three-circle diffractometer'
_diffrn_measurement_device_type 'Bruker D8 QUEST ECO diffractometer'
_diffrn_measurement_method '\w and \f scans'
_diffrn_radiation_collimation 'focusing mirrors'
_diffrn_radiation_detector 'Bruker Photon 50'
_diffrn_radiation_monochromator 'curved graphite'
_diffrn_radiation_probe x-ray
_diffrn_radiation_type MoK\a
_diffrn_radiation_wavelength 0.71073
_diffrn_radiation_xray_symbol K-L~3~
_diffrn_reflns_av_R_equivalents 0.0826
_diffrn_reflns_av_unetI/netI 0.0660
_diffrn_reflns_Laue_measured_fraction_full 0.999
_diffrn_reflns_Laue_measured_fraction_max 0.997
_diffrn_reflns_limit_h_max 16
_diffrn_reflns_limit_h_min -16
_diffrn_reflns_limit_k_max 15
_diffrn_reflns_limit_k_min -15
_diffrn_reflns_limit_l_max 17
_diffrn_reflns_limit_l_min -15
_diffrn_reflns_number 29764
_diffrn_reflns_point_group_measured_fraction_full 0.999
_diffrn_reflns_point_group_measured_fraction_max 0.997
_diffrn_reflns_theta_full 25.242
_diffrn_reflns_theta_max 26.379
_diffrn_reflns_theta_min 2.620
_diffrn_source 'sealed X-ray tube'
_diffrn_source_type 'Siemens KFFMO2K--90C'
_diffrn_standards_number 0
_exptl_absorpt_coefficient_mu 0.071
_exptl_absorpt_correction_T_max 0.7454
_exptl_absorpt_correction_T_min 0.7055
_exptl_absorpt_correction_type multi-scan
_exptl_absorpt_process_details 'SADABS-2016/2 (Krause et al., 2015) was used for absorption correction.'
_exptl_crystal_colour colourless
_exptl_crystal_colour_primary colourless
_exptl_crystal_density_diffrn 1.214
_exptl_crystal_density_method 'not measured'
_exptl_crystal_description plate
_exptl_crystal_F_000 928
_exptl_crystal_size_max 0.27
_exptl_crystal_size_mid 0.25
_exptl_crystal_size_min 0.06
_refine_diff_density_max 0.246
_refine_diff_density_min -0.196
_refine_diff_density_rms 0.039
_refine_ls_extinction_method none
_refine_ls_goodness_of_fit_ref 1.017
_refine_ls_hydrogen_treatment constr
_refine_ls_matrix_type full
_refine_ls_number_parameters 327
_refine_ls_number_reflns 4888
_refine_ls_number_restraints 0
_refine_ls_restrained_S_all 1.017
_refine_ls_R_factor_all 0.1172
_refine_ls_R_factor_gt 0.0509
_refine_ls_shift/su_max 0.000
_refine_ls_shift/su_mean 0.000
_refine_ls_structure_factor_coef Fsqd
_refine_ls_weighting_details 'w=1/[\s^2^(Fo^2^)+(0.0418P)^2^+0.5227P] where P=(Fo^2^+2Fc^2^)/3'
_refine_ls_weighting_scheme calc
_refine_ls_wR_factor_gt 0.0945
_refine_ls_wR_factor_ref 0.1158
_reflns_Friedel_coverage 0.000
_reflns_number_gt 2873
_reflns_number_total 4888
_reflns_threshold_expression 'I > 2\s(I)'
_cod_data_source_file c7ob01697b2.cif
_cod_data_source_block dt1723_0m_a
_cod_database_code 7155883
_shelx_shelxl_version_number 2014/7
_publ_section_exptl
;
Any special experimental details
;
_shelx_space_group_comment
;
The symmetry employed for this shelxl refinement is uniquely defined
by the following loop, which should always be used as a source of
symmetry information in preference to the above space-group names.
They are only intended as comments.
;
_shelx_estimated_absorpt_t_max 0.996
_shelx_estimated_absorpt_t_min 0.981
_olex2_refinement_description
;
1. Fixed Uiso
 At 1.2 times of:
  All C(H) groups, All C(H,H) groups, All C(H,H,H,H) groups
2. Others
 Sof(H00Y)=Sof(H)=Sof(C0AA)=Sof(H0AA)=Sof(H0AB)=1-FVAR(1)
 Sof(H00B)=Sof(H00D)=Sof(C00S)=Sof(H00S)=Sof(H00T)=FVAR(1)
 Sof(H00G)=Sof(H00M)=Sof(O00V)=1-FVAR(2)
 Sof(O00U)=Sof(H00W)=Sof(H00X)=FVAR(2)
3.a Secondary CH2 refined with riding coordinates:
 C00M(H00B,H00D), C00M(H00G,H00M), C00S(H00S,H00T), C00W(H00W,H00X), C00W(H00Y,
 H), C0AA(H0AA,H0AB)
3.b Aromatic/amide H refined with riding coordinates:
 C006(H006), C009(H009), C00A(H00A), C00C(H00C), C00E(H00E), C00F(H00F),
 C00H(H00H), C00I(H00I), C00J(H00J), C00K(H00K), C00L(H00L), C00N(H00N),
 C00O(H00O), C00P(H00P), C00Q(H00Q), C00R(H00R), C00T(H00U), C00V(H00V),
 C00X(H00Z), C00Y(H00)
;
_olex2_submission_special_instructions 'No special instructions were received'

loop_
_space_group_symop_operation_xyz
'x, y, z'
'-x, y+1/2, -z+1/2'
'-x, -y, -z'
'x, -y-1/2, z-1/2'

loop_
_atom_site_label
_atom_site_type_symbol
_atom_site_fract_x
_atom_site_fract_y
_atom_site_fract_z
_atom_site_U_iso_or_equiv
_atom_site_adp_type
_atom_site_occupancy
_atom_site_site_symmetry_order
_atom_site_calc_flag
_atom_site_refinement_flags_posn
_atom_site_refinement_flags_occupancy
_atom_site_disorder_assembly
_atom_site_disorder_group
C001 C 0.24382(13) 0.65314(15) 0.27884(12) 0.0291(4) Uani 1 1 d . . . .
C002 C 0.28725(14) 0.56354(14) 0.33673(12) 0.0299(4) Uani 1 1 d . . . .
C003 C 0.26993(13) 0.76044(15) 0.29884(12) 0.0289(4) Uani 1 1 d . . . .
C004 C 0.34036(13) 0.78659(14) 0.37843(13) 0.0294(4) Uani 1 1 d . . . .
C005 C 0.22851(13) 0.84359(15) 0.24374(13) 0.0315(5) Uani 1 1 d . . . .
C006 C 0.22649(15) 0.50156(15) 0.39203(13) 0.0365(5) Uani 1 1 d . . . .
H006 H 0.1571 0.5154 0.3919 0.044 Uiso 1 1 calc R . . .
C007 C 0.17725(13) 0.62991(15) 0.20445(13) 0.0324(5) Uani 1 1 d . . . .
C008 C 0.25566(14) 0.95805(15) 0.26269(13) 0.0338(5) Uani 1 1 d . . . .
C009 C 0.31483(14) 0.76518(15) 0.46990(13) 0.0350(5) Uani 1 1 d . . . .
H009 H 0.2530 0.7317 0.4815 0.042 Uiso 1 1 calc R . . .
C00A C 0.26575(16) 0.42000(16) 0.44735(14) 0.0428(5) Uani 1 1 d . . . .
H00A H 0.2233 0.3786 0.4851 0.051 Uiso 1 1 calc R . . .
C00B C 0.16004(14) 0.81983(16) 0.17103(13) 0.0346(5) Uani 1 1 d . . . .
C00C C 0.31363(15) 1.01344(16) 0.20059(14) 0.0401(5) Uani 1 1 d . . . .
H00C H 0.3353 0.9782 0.1459 0.048 Uiso 1 1 calc R . . .
C00D C 0.15677(14) 0.51561(16) 0.17856(12) 0.0340(5) Uani 1 1 d . . . .
C00E C 0.23029(15) 0.45364(16) 0.13981(13) 0.0390(5) Uani 1 1 d . . . .
H00E H 0.2925 0.4854 0.1269 0.047 Uiso 1 1 calc R . . .
C00F C 0.43125(14) 0.83543(15) 0.36357(15) 0.0389(5) Uani 1 1 d . . . .
H00F H 0.4505 0.8503 0.3016 0.047 Uiso 1 1 calc R . . .
C00G C 0.13461(14) 0.71348(17) 0.15113(13) 0.0356(5) Uani 1 1 d . . . .
C00H C 0.38832(14) 0.54057(16) 0.33752(14) 0.0388(5) Uani 1 1 d . . . .
H00H H 0.4312 0.5816 0.2999 0.047 Uiso 1 1 calc R . . .
C00I C 0.37789(15) 0.79185(16) 0.54423(14) 0.0414(5) Uani 1 1 d . . . .
H00I H 0.3594 0.7762 0.6063 0.050 Uiso 1 1 calc R . . .
C00J C 0.22374(16) 1.01174(17) 0.34134(14) 0.0439(5) Uani 1 1 d . . . .
H00J H 0.1837 0.9754 0.3848 0.053 Uiso 1 1 calc R . . .
C00K C 0.36608(17) 0.39855(16) 0.44798(15) 0.0451(6) Uani 1 1 d . . . .
H00K H 0.3931 0.3429 0.4863 0.054 Uiso 1 1 calc R . . .
C00L C 0.49401(15) 0.86264(16) 0.43802(17) 0.0464(6) Uani 1 1 d . . . .
H00L H 0.5558 0.8964 0.4269 0.056 Uiso 1 1 calc R . . .
C00M C 0.11315(15) 0.90937(17) 0.11357(15) 0.0447(6) Uani 1 1 d . . . .
H00B H 0.0896 0.9665 0.1556 0.054 Uiso 0.683(9) 1 calc R P A 1
H00D H 0.1633 0.9410 0.0725 0.054 Uiso 0.683(9) 1 calc R P A 1
H00G H 0.0789 0.9587 0.1562 0.054 Uiso 0.358(6) 1 calc R P A 2
H00M H 0.1667 0.9505 0.0839 0.054 Uiso 0.358(6) 1 calc R P A 2
C00N C 0.21473(17) 0.34635(17) 0.11953(15) 0.0485(6) Uani 1 1 d . . . .
H00N H 0.2662 0.3049 0.0934 0.058 Uiso 1 1 calc R . . .
C00O C 0.42686(16) 0.45844(17) 0.39259(15) 0.0457(5) Uani 1 1 d . . . .
H00O H 0.4960 0.4432 0.3922 0.055 Uiso 1 1 calc R . . .
C00P C 0.34059(16) 1.11911(17) 0.21673(16) 0.0490(6) Uani 1 1 d . . . .
H00P H 0.3815 1.1555 0.1740 0.059 Uiso 1 1 calc R . . .
C00Q C 0.06542(16) 0.46825(18) 0.19281(15) 0.0498(6) Uani 1 1 d . . . .
H00Q H 0.0130 0.5100 0.2169 0.060 Uiso 1 1 calc R . . .
C00R C 0.46725(16) 0.84102(16) 0.52858(17) 0.0465(6) Uani 1 1 d . . . .
H00R H 0.5103 0.8600 0.5797 0.056 Uiso 1 1 calc R . . .
C00S C 0.0286(10) 0.8676(12) 0.0559(10) 0.077(5) Uani 0.683(9) 1 d . P A 1
H00S H -0.0263 0.8476 0.0971 0.092 Uiso 0.683(9) 1 calc R P A 1
H00T H 0.0040 0.9247 0.0129 0.092 Uiso 0.683(9) 1 calc R P A 1
C00T C 0.24985(18) 1.11791(18) 0.35695(16) 0.0549(6) Uani 1 1 d . . . .
H00U H 0.2274 1.1540 0.4109 0.066 Uiso 1 1 calc R . . .
O00U O 0.0563(2) 0.7779(2) 0.00379(17) 0.0518(12) Uani 0.642(6) 1 d . P A 1
C00V C 0.30813(18) 1.17143(18) 0.29477(17) 0.0575(7) Uani 1 1 d . . . .
H00V H 0.3259 1.2443 0.3057 0.069 Uiso 1 1 calc R . . .
C00W C 0.06280(18) 0.68844(18) 0.07050(16) 0.0558(6) Uani 1 1 d . . . .
H00W H 0.0851 0.6230 0.0380 0.067 Uiso 0.642(6) 1 calc R P A 1
H00X H -0.0038 0.6740 0.0951 0.067 Uiso 0.642(6) 1 calc R P A 1
H00Y H 0.0276 0.6202 0.0822 0.067 Uiso 0.317(9) 1 calc R P A 2
H H 0.0991 0.6813 0.0117 0.067 Uiso 0.317(9) 1 calc R P A 2
C00X C 0.12500(19) 0.29966(19) 0.13708(17) 0.0596(7) Uani 1 1 d . . . .
H00Z H 0.1150 0.2254 0.1250 0.072 Uiso 1 1 calc R . . .
C00Y C 0.04948(18) 0.3606(2) 0.17228(17) 0.0627(7) Uani 1 1 d . . . .
H00 H -0.0135 0.3291 0.1825 0.075 Uiso 1 1 calc R . . .
C0AA C -0.0128(8) 0.7832(9) 0.0628(6) 0.060(4) Uani 0.317(9) 1 d . P A 2
H0AA H -0.0633 0.7691 0.0127 0.072 Uiso 0.317(9) 1 calc R P A 2
H0AB H -0.0470 0.7928 0.1226 0.072 Uiso 0.317(9) 1 calc R P A 2
O00V O 0.0433(12) 0.8753(10) 0.0419(11) 0.067(4) Uani 0.358(6) 1 d . P A 2

loop_
_atom_site_aniso_label
_atom_site_aniso_U_11
_atom_site_aniso_U_22
_atom_site_aniso_U_33
_atom_site_aniso_U_23
_atom_site_aniso_U_13
_atom_site_aniso_U_12
C001 0.0270(10) 0.0355(11) 0.0251(11) -0.0007(9) 0.0063(8) 0.0002(8)
C002 0.0346(11) 0.0295(10) 0.0255(11) -0.0049(8) -0.0008(8) -0.0021(9)
C003 0.0278(10) 0.0344(11) 0.0246(10) -0.0002(8) 0.0058(8) 0.0011(8)
C004 0.0293(10) 0.0280(11) 0.0309(11) -0.0001(8) 0.0019(8) 0.0015(8)
C005 0.0323(10) 0.0371(12) 0.0256(11) 0.0000(9) 0.0074(9) 0.0036(9)
C006 0.0391(12) 0.0374(12) 0.0329(12) -0.0012(9) 0.0018(9) -0.0027(9)
C007 0.0287(10) 0.0392(12) 0.0295(11) -0.0049(9) 0.0040(9) 0.0002(9)
C008 0.0369(11) 0.0352(12) 0.0293(11) 0.0006(9) -0.0004(9) 0.0076(9)
C009 0.0372(11) 0.0357(12) 0.0322(12) -0.0005(9) 0.0016(9) -0.0023(9)
C00A 0.0574(15) 0.0339(12) 0.0373(13) 0.0007(10) 0.0057(11) -0.0036(10)
C00B 0.0336(11) 0.0422(13) 0.0280(11) 0.0007(9) 0.0044(9) 0.0097(9)
C00C 0.0469(13) 0.0372(13) 0.0364(12) 0.0020(10) 0.0041(10) 0.0059(10)
C00D 0.0340(11) 0.0428(12) 0.0249(11) -0.0026(9) -0.0029(8) -0.0025(9)
C00E 0.0371(12) 0.0420(13) 0.0380(12) -0.0030(10) 0.0019(9) 0.0004(10)
C00F 0.0358(11) 0.0389(12) 0.0421(13) 0.0059(10) 0.0042(10) -0.0020(9)
C00G 0.0310(11) 0.0476(13) 0.0282(11) -0.0024(9) 0.0002(9) 0.0054(9)
C00H 0.0352(12) 0.0418(13) 0.0394(13) 0.0008(10) 0.0011(9) -0.0011(9)
C00I 0.0483(13) 0.0428(13) 0.0328(12) -0.0036(10) -0.0054(10) 0.0018(10)
C00J 0.0542(14) 0.0444(14) 0.0333(12) -0.0019(10) 0.0022(10) 0.0074(11)
C00K 0.0635(15) 0.0327(12) 0.0387(13) -0.0010(10) -0.0064(11) 0.0079(11)
C00L 0.0311(11) 0.0401(13) 0.0676(17) 0.0014(11) -0.0041(11) -0.0068(10)
C00M 0.0457(13) 0.0509(14) 0.0374(13) 0.0012(10) -0.0018(10) 0.0129(11)
C00N 0.0527(14) 0.0420(14) 0.0509(15) -0.0096(11) 0.0023(11) 0.0022(11)
C00O 0.0410(12) 0.0460(14) 0.0498(14) -0.0032(11) -0.0049(11) 0.0089(11)
C00P 0.0587(14) 0.0385(13) 0.0496(15) 0.0094(11) -0.0027(11) -0.0010(11)
C00Q 0.0422(13) 0.0576(15) 0.0501(14) -0.0179(12) 0.0069(10) -0.0074(11)
C00R 0.0464(13) 0.0405(13) 0.0516(15) -0.0082(11) -0.0173(11) 0.0024(11)
C00S 0.045(3) 0.101(9) 0.083(7) 0.052(6) -0.022(4) 0.015(4)
C00T 0.0802(17) 0.0449(14) 0.0390(14) -0.0109(11) -0.0054(13) 0.0129(13)
O00U 0.0572(19) 0.061(2) 0.0365(17) 0.0014(13) -0.0150(14) 0.0102(14)
C00V 0.0794(18) 0.0376(14) 0.0543(17) -0.0009(12) -0.0173(14) 0.0014(12)
C00W 0.0638(16) 0.0503(15) 0.0516(15) -0.0008(11) -0.0256(12) 0.0059(12)
C00X 0.0691(17) 0.0433(14) 0.0666(17) -0.0150(12) 0.0029(14) -0.0116(13)
C00Y 0.0542(15) 0.0634(17) 0.0709(18) -0.0202(14) 0.0108(13) -0.0239(13)
C0AA 0.060(6) 0.070(8) 0.050(6) 0.002(5) -0.022(5) 0.005(5)
O00V 0.105(10) 0.042(5) 0.051(5) -0.003(4) -0.028(5) -0.006(4)

loop_
_atom_type_symbol
_atom_type_description
_atom_type_scat_dispersion_real
_atom_type_scat_dispersion_imag
_atom_type_scat_source
C C 0.0033 0.0016 'International Tables Vol C Tables 4.2.6.8 and 6.1.1.4'
H H 0.0000 0.0000 'International Tables Vol C Tables 4.2.6.8 and 6.1.1.4'
O O 0.0106 0.0060 'International Tables Vol C Tables 4.2.6.8 and 6.1.1.4'

loop_
_geom_angle_atom_site_label_1
_geom_angle_atom_site_label_2
_geom_angle_atom_site_label_3
_geom_angle
C003 C001 C002 120.19(16)
C007 C001 C002 119.79(16)
C007 C001 C003 120.02(17)
C006 C002 C001 120.12(17)
C006 C002 C00H 118.30(18)
C00H C002 C001 121.58(17)
C001 C003 C004 120.65(16)
C005 C003 C001 119.45(17)
C005 C003 C004 119.90(16)
C009 C004 C003 120.44(16)
C00F C004 C003 121.37(17)
C00F C004 C009 118.17(18)
C003 C005 C008 120.62(17)
C00B C005 C003 120.14(18)
C00B C005 C008 119.23(17)
C002 C006 H006 119.6
C00A C006 C002 120.82(19)
C00A C006 H006 119.6
C001 C007 C00D 119.61(17)
C001 C007 C00G 120.16(18)
C00G C007 C00D 120.13(17)
C00C C008 C005 119.90(17)
C00C C008 C00J 118.33(19)
C00J C008 C005 121.77(18)
C004 C009 H009 119.5
C00I C009 C004 121.04(19)
C00I C009 H009 119.5
C006 C00A H00A 119.8
C00K C00A C006 120.3(2)
C00K C00A H00A 119.8
C005 C00B C00M 120.20(18)
C00G C00B C005 120.28(18)
C00G C00B C00M 119.52(18)
C008 C00C H00C 119.4
C00P C00C C008 121.15(19)
C00P C00C H00C 119.4
C00E C00D C007 120.09(17)
C00E C00D C00Q 118.08(19)
C00Q C00D C007 121.83(18)
C00D C00E H00E 119.4
C00N C00E C00D 121.15(19)
C00N C00E H00E 119.4
C004 C00F H00F 119.6
C00L C00F C004 120.73(19)
C00L C00F H00F 119.6
C007 C00G C00W 120.20(18)
C00B C00G C007 119.92(18)
C00B C00G C00W 119.86(18)
C002 C00H H00H 119.7
C00O C00H C002 120.50(19)
C00O C00H H00H 119.7
C009 C00I H00I 119.9
C00R C00I C009 120.2(2)
C00R C00I H00I 119.9
C008 C00J H00J 119.8
C00T C00J C008 120.5(2)
C00T C00J H00J 119.8
C00A C00K H00K 120.3
C00O C00K C00A 119.4(2)
C00O C00K H00K 120.3
C00F C00L H00L 119.8
C00R C00L C00F 120.30(19)
C00R C00L H00L 119.8
C00B C00M H00B 109.6
C00B C00M H00D 109.6
C00B C00M H00G 108.5
C00B C00M H00M 108.5
H00B C00M H00D 108.1
H00G C00M H00M 107.5
C00S C00M C00B 110.3(5)
C00S C00M H00B 109.6
C00S C00M H00D 109.6
O00V C00M C00B 115.1(5)
O00V C00M H00G 108.5
O00V C00M H00M 108.5
C00E C00N H00N 120.0
C00X C00N C00E 120.0(2)
C00X C00N H00N 120.0
C00H C00O H00O 119.7
C00K C00O C00H 120.6(2)
C00K C00O H00O 119.7
C00C C00P H00P 120.1
C00V C00P C00C 119.9(2)
C00V C00P H00P 120.1
C00D C00Q H00Q 119.6
C00D C00Q C00Y 120.9(2)
C00Y C00Q H00Q 119.6
C00I C00R C00L 119.6(2)
C00I C00R H00R 120.2
C00L C00R H00R 120.2
C00M C00S H00S 109.4
C00M C00S H00T 109.4
H00S C00S H00T 108.0
O00U C00S C00M 111.3(8)
O00U C00S H00S 109.4
O00U C00S H00T 109.4
C00J C00T H00U 119.8
C00V C00T C00J 120.3(2)
C00V C00T H00U 119.8
C00S O00U C00W 105.7(6)
C00P C00V C00T 119.8(2)
C00P C00V H00V 120.1
C00T C00V H00V 120.1
C00G C00W H00W 109.4
C00G C00W H00X 109.4
C00G C00W H00Y 110.2
C00G C00W H 110.2
C00G C00W C0AA 107.4(4)
O00U C00W C00G 111.3(2)
O00U C00W H00W 109.4
O00U C00W H00X 109.4
H00W C00W H00X 108.0
H00Y C00W H 108.5
C0AA C00W H00Y 110.2
C0AA C00W H 110.2
C00N C00X H00Z 120.1
C00N C00X C00Y 119.9(2)
C00Y C00X H00Z 120.1
C00Q C00Y H00 120.0
C00X C00Y C00Q 119.9(2)
C00X C00Y H00 120.0
C00W C0AA H0AA 110.5
C00W C0AA H0AB 110.5
H0AA C0AA H0AB 108.7
O00V C0AA C00W 106.1(9)
O00V C0AA H0AA 110.5
O00V C0AA H0AB 110.5
C0AA O00V C00M 115.6(11)

loop_
_geom_bond_atom_site_label_1
_geom_bond_atom_site_label_2
_geom_bond_distance
C001 C002 1.498(3)
C001 C003 1.409(2)
C001 C007 1.402(3)
C002 C006 1.389(3)
C002 C00H 1.391(3)
C003 C004 1.496(3)
C003 C005 1.407(3)
C004 C009 1.389(3)
C004 C00F 1.389(3)
C005 C008 1.494(3)
C005 C00B 1.401(3)
C006 H006 0.9500
C006 C00A 1.383(3)
C007 C00D 1.495(3)
C007 C00G 1.403(3)
C008 C00C 1.384(3)
C008 C00J 1.388(3)
C009 H009 0.9500
C009 C00I 1.382(3)
C00A H00A 0.9500
C00A C00K 1.377(3)
C00B C00G 1.395(3)
C00B C00M 1.513(3)
C00C H00C 0.9500
C00C C00P 1.383(3)
C00D C00E 1.384(3)
C00D C00Q 1.385(3)
C00E H00E 0.9500
C00E C00N 1.382(3)
C00F H00F 0.9500
C00F C00L 1.383(3)
C00G C00W 1.516(3)
C00H H00H 0.9500
C00H C00O 1.383(3)
C00I H00I 0.9500
C00I C00R 1.375(3)
C00J H00J 0.9500
C00J C00T 1.385(3)
C00K H00K 0.9500
C00K C00O 1.376(3)
C00L H00L 0.9500
C00L C00R 1.382(3)
C00M H00B 0.9900
C00M H00D 0.9900
C00M H00G 0.9900
C00M H00M 0.9900
C00M C00S 1.481(13)
C00M O00V 1.436(12)
C00N H00N 0.9500
C00N C00X 1.371(3)
C00O H00O 0.9500
C00P H00P 0.9500
C00P C00V 1.376(3)
C00Q H00Q 0.9500
C00Q C00Y 1.387(3)
C00R H00R 0.9500
C00S H00S 0.9900
C00S H00T 0.9900
C00S O00U 1.401(14)
C00T H00U 0.9500
C00T C00V 1.376(3)
O00U C00W 1.468(3)
C00V H00V 0.9500
C00W H00W 0.9900
C00W H00X 0.9900
C00W H00Y 0.9900
C00W H 0.9900
C00W C0AA 1.560(9)
C00X H00Z 0.9500
C00X C00Y 1.377(3)
C00Y H00 0.9500
C0AA H0AA 0.9900
C0AA H0AB 0.9900
C0AA O00V 1.41(2)
